data_7020909
loop_
_publ_author_name
'Marchetti, Fabio'
'Pampaloni, Guido'
'Zacchini, Stefano'

_publ_section_title
;
 The interaction of molybdenum pentachloride with carbonyl compounds.
;
_journal_issue 7
_journal_name_full 'Dalton transactions (Cambridge, England : 2003)'
_journal_page_first 2477
_journal_page_last 2487
_journal_paper_doi 10.1039/c2dt32456c
_journal_volume 42
_journal_year 2013
_chemical_formula_sum 'C10 H20 Cl6 Mo2 O4'
_chemical_formula_weight 608.84
_chemical_name_systematic
;
?
;
_space_group_IT_number 2
_symmetry_cell_setting triclinic
_symmetry_space_group_name_Hall '-P 1'
_symmetry_space_group_name_H-M 'P -1'
_atom_sites_solution_hydrogens geom
_atom_sites_solution_primary direct
_atom_sites_solution_secondary difmap
_audit_creation_method SHELXL-97
_cell_angle_alpha 91.046(5)
_cell_angle_beta 107.069(5)
_cell_angle_gamma 107.313(5)
_cell_formula_units_Z 1
_cell_length_a 6.950(3)
_cell_length_b 8.790(4)
_cell_length_c 9.222(4)
_cell_measurement_reflns_used 3331
_cell_measurement_temperature 100(2)
_cell_measurement_theta_max 28.337
_cell_measurement_theta_min 2.329
_cell_volume 510.7(4)
_computing_cell_refinement 'APEX2 (Bruker AXS, 2006)'
_computing_data_collection 'APEX2 (Bruker AXS, 2006)'
_computing_data_reduction 'SAINT (Bruker AXS, 2004)'
_computing_molecular_graphics 'ORTEPIII (johnson, 1996)'
_computing_publication_material 'XCIF (Bruker AXS, 2001)'
_computing_structure_refinement 'SHELXL-97 (Sheldrick, 1997)'
_computing_structure_solution 'SHELXS-97 (Sheldrick, 1990)'
_diffrn_ambient_temperature 100(2)
_diffrn_measured_fraction_theta_full 0.973
_diffrn_measured_fraction_theta_max 0.973
_diffrn_measurement_device_type 'CCD area detector'
_diffrn_measurement_method 'phi and omega scans'
_diffrn_radiation_monochromator graphite
_diffrn_radiation_source 'fine-focus sealed tube'
_diffrn_radiation_type MoK\a
_diffrn_radiation_wavelength 0.71073
_diffrn_reflns_av_R_equivalents 0.0540
_diffrn_reflns_av_sigmaI/netI 0.0546
_diffrn_reflns_limit_h_max 7
_diffrn_reflns_limit_h_min -8
_diffrn_reflns_limit_k_max 10
_diffrn_reflns_limit_k_min -10
_diffrn_reflns_limit_l_max 10
_diffrn_reflns_limit_l_min -10
_diffrn_reflns_number 1753
_diffrn_reflns_theta_full 25.03
_diffrn_reflns_theta_max 25.03
_diffrn_reflns_theta_min 2.33
_exptl_absorpt_coefficient_mu 2.022
_exptl_absorpt_correction_T_max 0.7650
_exptl_absorpt_correction_T_min 0.6999
_exptl_absorpt_correction_type empirical
_exptl_crystal_colour green
_exptl_crystal_density_diffrn 1.980
_exptl_crystal_density_method 'not measured'
_exptl_crystal_description prism
_exptl_crystal_F_000 298
_exptl_crystal_size_max 0.19
_exptl_crystal_size_mid 0.16
_exptl_crystal_size_min 0.14
_refine_diff_density_max 3.919
_refine_diff_density_min -1.842
_refine_diff_density_rms 0.372
_refine_ls_extinction_method none
_refine_ls_goodness_of_fit_ref 1.133
_refine_ls_hydrogen_treatment constr
_refine_ls_matrix_type full
_refine_ls_number_parameters 101
_refine_ls_number_reflns 1753
_refine_ls_number_restraints 0
_refine_ls_restrained_S_all 1.133
_refine_ls_R_factor_all 0.0811
_refine_ls_R_factor_gt 0.0802
_refine_ls_shift/su_max 0.000
_refine_ls_shift/su_mean 0.000
_refine_ls_structure_factor_coef Fsqd
_refine_ls_weighting_details 'calc w=1/[\s^2^(Fo^2^)+(0.0550P)^2^+21.2537P] where P=(Fo^2^+2Fc^2^)/3'
_refine_ls_weighting_scheme calc
_refine_ls_wR_factor_gt 0.2362
_refine_ls_wR_factor_ref 0.2366
_reflns_number_gt 1699
_reflns_number_total 1753
_reflns_threshold_expression >2sigma(I)
_cod_data_source_file c2dt32456c.txt
_cod_data_source_block pp-1
_cod_depositor_comments
;
The following automatic conversions were performed:

'_symmetry_cell_setting' value 'Triclinic' changed to 'triclinic'
according to /home/saulius/struct/CIF-dictionaries/cif_core.dic
dictionary named 'cif_core.dic' version 2.4.2 from 2011-04-26.

Automatic conversion script
Id: cif_fix_values 1891 2012-01-12 08:04:46Z andrius 
;
_cod_original_sg_symbol_H-M P-1
_cod_database_code 7020909

loop_
_symmetry_equiv_pos_as_xyz
'x, y, z'
'-x, -y, -z'

loop_
_atom_site_label
_atom_site_type_symbol
_atom_site_fract_x
_atom_site_fract_y
_atom_site_fract_z
_atom_site_U_iso_or_equiv
_atom_site_adp_type
_atom_site_occupancy
_atom_site_symmetry_multiplicity
_atom_site_calc_flag
_atom_site_refinement_flags
C1 C 0.433(3) 0.2355(18) 0.7664(16) 0.019(3) Uani 1 1 d .
C2 C 0.596(3) 0.1577(19) 0.8449(19) 0.028(4) Uani 1 1 d .
H2A H 0.5550 0.1057 0.9306 0.033 Uiso 1 1 calc R
H2B H 0.5924 0.0725 0.7718 0.033 Uiso 1 1 calc R
C3 C 0.816(3) 0.270(2) 0.905(2) 0.030(4) Uani 1 1 d .
H3A H 0.9121 0.2102 0.9543 0.045 Uiso 1 1 calc R
H3B H 0.8226 0.3530 0.9802 0.045 Uiso 1 1 calc R
H3C H 0.8600 0.3198 0.8210 0.045 Uiso 1 1 calc R
C4 C 0.208(3) 0.141(2) 0.697(2) 0.032(4) Uani 1 1 d .
H4A H 0.1855 0.1054 0.5892 0.038 Uiso 1 1 calc R
H4B H 0.1219 0.2124 0.6973 0.038 Uiso 1 1 calc R
C5 C 0.123(3) -0.0095(19) 0.774(2) 0.027(4) Uani 1 1 d .
H5A H -0.0278 -0.0628 0.7194 0.040 Uiso 1 1 calc R
H5B H 0.1396 0.0236 0.8807 0.040 Uiso 1 1 calc R
H5C H 0.2027 -0.0839 0.7720 0.040 Uiso 1 1 calc R
Cl2 Cl 0.2549(6) 0.3957(4) 0.4185(4) 0.0184(8) Uani 1 1 d .
Cl3 Cl 0.6165(6) 0.7297(4) 0.8763(4) 0.0241(9) Uani 1 1 d .
Cl4 Cl 0.3479(7) 0.7843(4) 0.5299(4) 0.0248(9) Uani 1 1 d .
Mo1 Mo 0.3802(2) 0.56302(15) 0.65843(14) 0.0154(4) Uani 1 1 d .
O1 O 0.1567(18) 0.5068(13) 0.7016(13) 0.025(2) Uani 1 1 d .
O2 O 0.5003(17) 0.3826(12) 0.7588(12) 0.019(2) Uani 1 1 d .

loop_
_atom_site_aniso_label
_atom_site_aniso_U_11
_atom_site_aniso_U_22
_atom_site_aniso_U_33
_atom_site_aniso_U_23
_atom_site_aniso_U_13
_atom_site_aniso_U_12
C1 0.034(9) 0.016(7) 0.009(7) 0.004(5) 0.008(6) 0.010(6)
C2 0.044(10) 0.019(8) 0.028(9) 0.004(7) 0.022(8) 0.009(7)
C3 0.019(8) 0.036(10) 0.037(10) 0.017(8) 0.008(7) 0.013(7)
C4 0.037(10) 0.018(8) 0.038(10) 0.010(7) 0.009(8) 0.008(7)
C5 0.018(8) 0.021(8) 0.036(10) -0.001(7) 0.008(7) -0.001(6)
Cl2 0.0194(18) 0.0139(17) 0.0210(18) -0.0001(13) 0.0064(14) 0.0039(14)
Cl3 0.031(2) 0.0197(18) 0.0192(18) -0.0039(14) 0.0054(15) 0.0076(16)
Cl4 0.039(2) 0.0153(17) 0.0247(19) 0.0059(14) 0.0119(17) 0.0139(16)
Mo1 0.0198(7) 0.0122(7) 0.0164(7) 0.0026(4) 0.0065(5) 0.0074(5)
O1 0.026(6) 0.020(6) 0.033(6) 0.008(5) 0.011(5) 0.013(5)
O2 0.021(5) 0.019(5) 0.019(5) 0.004(4) 0.007(4) 0.006(4)

loop_
_atom_type_symbol
_atom_type_description
_atom_type_scat_dispersion_real
_atom_type_scat_dispersion_imag
_atom_type_scat_source
C C 0.0033 0.0016 'International Tables Vol C Tables 4.2.6.8 and 6.1.1.4'
H H 0.0000 0.0000 'International Tables Vol C Tables 4.2.6.8 and 6.1.1.4'
O O 0.0106 0.0060 'International Tables Vol C Tables 4.2.6.8 and 6.1.1.4'
Cl Cl 0.1484 0.1585 'International Tables Vol C Tables 4.2.6.8 and 6.1.1.4'
Mo Mo -1.6832 0.6857 'International Tables Vol C Tables 4.2.6.8 and 6.1.1.4'

loop_
_geom_angle_atom_site_label_1
_geom_angle_atom_site_label_2
_geom_angle_atom_site_label_3
_geom_angle
_geom_angle_site_symmetry_3
O2 C1 C4 122.0(14) .
O2 C1 C2 116.6(14) .
C4 C1 C2 121.3(14) .
C3 C2 C1 114.5(14) .
C3 C2 H2A 108.6 .
C1 C2 H2A 108.6 .
C3 C2 H2B 108.6 .
C1 C2 H2B 108.6 .
H2A C2 H2B 107.6 .
C2 C3 H3A 109.5 .
C2 C3 H3B 109.5 .
H3A C3 H3B 109.5 .
C2 C3 H3C 109.5 .
H3A C3 H3C 109.5 .
H3B C3 H3C 109.5 .
C1 C4 C5 116.5(14) .
C1 C4 H4A 108.2 .
C5 C4 H4A 108.2 .
C1 C4 H4B 108.2 .
C5 C4 H4B 108.2 .
H4A C4 H4B 107.3 .
C4 C5 H5A 109.5 .
C4 C5 H5B 109.5 .
H5A C5 H5B 109.5 .
C4 C5 H5C 109.5 .
H5A C5 H5C 109.5 .
H5B C5 H5C 109.5 .
Mo1 Cl2 Mo1 103.00(13) 2_666
O1 Mo1 O2 96.8(5) .
O1 Mo1 Cl3 102.4(4) .
O2 Mo1 Cl3 85.2(3) .
O1 Mo1 Cl4 101.3(4) .
O2 Mo1 Cl4 161.9(3) .
Cl3 Mo1 Cl4 90.96(14) .
O1 Mo1 Cl2 97.6(4) .
O2 Mo1 Cl2 87.2(3) .
Cl3 Mo1 Cl2 159.30(14) .
Cl4 Mo1 Cl2 90.39(14) .
O1 Mo1 Cl2 170.7(4) 2_666
O2 Mo1 Cl2 75.6(3) 2_666
Cl3 Mo1 Cl2 82.47(13) 2_666
Cl4 Mo1 Cl2 86.39(13) 2_666
Cl2 Mo1 Cl2 77.00(13) 2_666
C1 O2 Mo1 138.1(10) .

loop_
_geom_bond_atom_site_label_1
_geom_bond_atom_site_label_2
_geom_bond_distance
_geom_bond_site_symmetry_2
C1 O2 1.248(18) .
C1 C4 1.47(2) .
C1 C2 1.50(2) .
C2 C3 1.49(2) .
C2 H2A 0.9900 .
C2 H2B 0.9900 .
C3 H3A 0.9800 .
C3 H3B 0.9800 .
C3 H3C 0.9800 .
C4 C5 1.56(2) .
C4 H4A 0.9900 .
C4 H4B 0.9900 .
C5 H5A 0.9800 .
C5 H5B 0.9800 .
C5 H5C 0.9800 .
Cl2 Mo1 2.409(4) .
Cl2 Mo1 2.754(4) 2_666
Cl3 Mo1 2.324(4) .
Cl4 Mo1 2.329(4) .
Mo1 O1 1.652(11) .
Mo1 O2 2.111(10) .
Mo1 Cl2 2.754(4) 2_666

loop_
_geom_torsion_atom_site_label_1
_geom_torsion_atom_site_label_2
_geom_torsion_atom_site_label_3
_geom_torsion_atom_site_label_4
_geom_torsion
_geom_torsion_site_symmetry_1
_geom_torsion_site_symmetry_4
O2 C1 C2 C3 1(2) . .
C4 C1 C2 C3 178.5(15) . .
O2 C1 C4 C5 -151.3(15) . .
C2 C1 C4 C5 31(2) . .
Mo1 Cl2 Mo1 O1 -172.3(4) 2_666 .
Mo1 Cl2 Mo1 O2 -75.9(3) 2_666 .
Mo1 Cl2 Mo1 Cl3 -7.5(4) 2_666 .
Mo1 Cl2 Mo1 Cl4 86.21(15) 2_666 .
Mo1 Cl2 Mo1 Cl2 0.0 2_666 2_666
C4 C1 O2 Mo1 -3(2) . .
C2 C1 O2 Mo1 174.6(10) . .
O1 Mo1 O2 C1 42.9(15) . .
Cl3 Mo1 O2 C1 144.8(14) . .
Cl4 Mo1 O2 C1 -137.0(13) . .
Cl2 Mo1 O2 C1 -54.4(14) . .
Cl2 Mo1 O2 C1 -131.7(15) 2_666 .
